data_7708915
loop_
_publ_author_name
'Liu, Xiaomeng'
'Kang, Lei'
'Guo, Ruixin'
'Lin, Zheshuai'

_publ_section_title
;
 Two metal-free cyanurate crystals with a large optical birefringence
 resulting from the combination of \p-conjugated units
;
_journal_name_full 'Dalton Transactions'
_journal_paper_doi 10.1039/D1DT03500B
_journal_year 2021
_chemical_formula_sum 'C4 H8 N6 O3'
_chemical_formula_weight 188.16
_space_group_crystal_system triclinic
_space_group_IT_number 2
_space_group_name_Hall '-P 1'
_space_group_name_H-M_alt 'P -1'
_atom_sites_solution_hydrogens difmap
_audit_creation_method SHELXL-2018/3
_audit_update_record
;
2021-01-21 deposited with the CCDC.	2021-11-05 downloaded from the CCDC.
;
_cell_angle_alpha 87.925(4)
_cell_angle_beta 83.172(4)
_cell_angle_gamma 79.273(5)
_cell_formula_units_Z 2
_cell_length_a 3.7706(2)
_cell_length_b 9.8381(6)
_cell_length_c 10.4914(5)
_cell_measurement_reflns_used 2863
_cell_measurement_temperature 293(2)
_cell_measurement_theta_max 30.0970
_cell_measurement_theta_min 3.9330
_cell_volume 379.63(4)
_computing_structure_refinement 'SHELXL-2018/3 (Sheldrick, 2018)'
_computing_structure_solution 'SHELXT 2018/2 (Sheldrick, 2018)'
_diffrn_ambient_temperature 293(2)
_diffrn_measured_fraction_theta_full 0.996
_diffrn_measured_fraction_theta_max 0.864
_diffrn_measurement_device_type 'XtaLAB AFC12 (RINC): Kappa dual home/near'
_diffrn_radiation_type MoK\a
_diffrn_radiation_wavelength 0.71073
_diffrn_reflns_av_R_equivalents 0.0232
_diffrn_reflns_av_unetI/netI 0.0360
_diffrn_reflns_Laue_measured_fraction_full 0.996
_diffrn_reflns_Laue_measured_fraction_max 0.864
_diffrn_reflns_limit_h_max 5
_diffrn_reflns_limit_h_min -5
_diffrn_reflns_limit_k_max 12
_diffrn_reflns_limit_k_min -13
_diffrn_reflns_limit_l_max 13
_diffrn_reflns_limit_l_min -13
_diffrn_reflns_number 5161
_diffrn_reflns_point_group_measured_fraction_full 0.996
_diffrn_reflns_point_group_measured_fraction_max 0.864
_diffrn_reflns_theta_full 25.242
_diffrn_reflns_theta_max 29.713
_diffrn_reflns_theta_min 2.854
_exptl_absorpt_coefficient_mu 0.140
_exptl_absorpt_correction_T_max 1.00000
_exptl_absorpt_correction_T_min 0.62987
_exptl_absorpt_correction_type multi-scan
_exptl_crystal_colour colourless
_exptl_crystal_density_diffrn 1.646
_exptl_crystal_description plate
_exptl_crystal_F_000 196
_exptl_crystal_size_max 0.2
_exptl_crystal_size_mid 0.1
_exptl_crystal_size_min 0.05
_refine_diff_density_max 0.204
_refine_diff_density_min -0.217
_refine_diff_density_rms 0.054
_refine_ls_extinction_method none
_refine_ls_goodness_of_fit_ref 1.061
_refine_ls_hydrogen_treatment refall
_refine_ls_matrix_type full
_refine_ls_number_parameters 150
_refine_ls_number_reflns 1863
_refine_ls_number_restraints 0
_refine_ls_restrained_S_all 1.061
_refine_ls_R_factor_all 0.0453
_refine_ls_R_factor_gt 0.0375
_refine_ls_shift/su_max 0.000
_refine_ls_shift/su_mean 0.000
_refine_ls_structure_factor_coef Fsqd
_refine_ls_weighting_details 'w=1/[\s^2^(Fo^2^)+(0.0640P)^2^+0.0538P] where P=(Fo^2^+2Fc^2^)/3'
_refine_ls_weighting_scheme calc
_refine_ls_wR_factor_gt 0.1067
_refine_ls_wR_factor_ref 0.1128
_reflns_Friedel_coverage 0.000
_reflns_number_gt 1589
_reflns_number_total 1863
_reflns_threshold_expression 'I > 2\s(I)'
_cod_data_source_file d1dt03500b2.cif
_cod_data_source_block 1204-1_CCDC1
_cod_database_code 7708915
_shelx_shelxl_version_number 2018/3
_shelx_space_group_comment
;
The symmetry employed for this shelxl refinement is uniquely defined
by the following loop, which should always be used as a source of
symmetry information in preference to the above space-group names.
They are only intended as comments.
;

loop_
_space_group_symop_operation_xyz
'x, y, z'
'-x, -y, -z'

loop_
_atom_site_label
_atom_site_type_symbol
_atom_site_fract_x
_atom_site_fract_y
_atom_site_fract_z
_atom_site_U_iso_or_equiv
_atom_site_adp_type
_atom_site_occupancy
_atom_site_site_symmetry_order
_atom_site_calc_flag
_atom_site_refinement_flags_posn
_atom_site_refinement_flags_adp
_atom_site_refinement_flags_occupancy
_atom_site_disorder_assembly
_atom_site_disorder_group
O001 O 1.1664(3) -0.08182(9) 0.84764(8) 0.0393(3) Uani 1 1 d . . . . .
O002 O 0.4219(3) 0.33072(10) 0.91668(8) 0.0450(3) Uani 1 1 d . . . . .
O003 O 0.7172(3) 0.16750(10) 0.51152(8) 0.0437(3) Uani 1 1 d . . . . .
N004 N 0.9369(3) 0.04159(10) 0.67825(8) 0.0287(2) Uani 1 1 d . . . . .
N005 N 0.7920(3) 0.12565(10) 0.88173(9) 0.0305(2) Uani 1 1 d . . . . .
N006 N -0.2820(3) 0.72703(11) 0.69321(11) 0.0360(3) Uani 1 1 d . . . . .
N007 N 0.5546(3) 0.26045(10) 0.70969(9) 0.0326(3) Uani 1 1 d . . . . .
N008 N 0.1376(3) 0.53346(13) 0.62936(11) 0.0385(3) Uani 1 1 d . . . . .
N009 N -0.0554(4) 0.56965(13) 0.84216(10) 0.0484(4) Uani 1 1 d . . . . .
C00A C 0.9771(3) 0.02175(11) 0.80509(10) 0.0270(2) Uani 1 1 d . . . . .
C00B C -0.0682(3) 0.61030(11) 0.72270(10) 0.0284(2) Uani 1 1 d . . . . .
C00C C 0.7299(3) 0.16029(12) 0.62940(10) 0.0290(3) Uani 1 1 d . . . . .
C00D C 0.5807(3) 0.24459(11) 0.83646(10) 0.0297(3) Uani 1 1 d . . . . .
H004 H 1.044(5) -0.0209(19) 0.6209(17) 0.041(4) Uiso 1 1 d . . . . .
H005 H 0.805(4) 0.1194(17) 0.9658(19) 0.041(4) Uiso 1 1 d . . . . .
H00A H -0.316(5) 0.747(2) 0.612(2) 0.057(5) Uiso 1 1 d . . . . .
H00E H 0.082(5) 0.494(2) 0.857(2) 0.057(5) Uiso 1 1 d . . . . .
H00F H -0.199(5) 0.620(2) 0.9037(19) 0.059(5) Uiso 1 1 d . . . . .
H00C H 0.263(5) 0.452(2) 0.6486(19) 0.056(5) Uiso 1 1 d . . . . .
H00B H -0.436(5) 0.7719(19) 0.7540(19) 0.048(4) Uiso 1 1 d . . . . .
H00D H 0.159(7) 0.576(2) 0.563(2) 0.082(7) Uiso 1 1 d . . . . .

loop_
_atom_site_aniso_label
_atom_site_aniso_U_11
_atom_site_aniso_U_22
_atom_site_aniso_U_33
_atom_site_aniso_U_23
_atom_site_aniso_U_13
_atom_site_aniso_U_12
O001 0.0551(6) 0.0315(5) 0.0229(4) -0.0010(3) -0.0094(4) 0.0168(4)
O002 0.0610(6) 0.0360(5) 0.0270(4) -0.0054(3) -0.0024(4) 0.0189(4)
O003 0.0549(6) 0.0481(5) 0.0182(4) 0.0022(4) -0.0058(4) 0.0166(4)
N004 0.0380(5) 0.0263(5) 0.0171(4) -0.0011(3) -0.0034(3) 0.0066(4)
N005 0.0416(6) 0.0275(5) 0.0177(4) -0.0008(3) -0.0051(4) 0.0072(4)
N006 0.0430(6) 0.0315(5) 0.0285(5) 0.0019(4) -0.0062(4) 0.0070(4)
N007 0.0385(5) 0.0300(5) 0.0230(5) 0.0019(4) -0.0036(4) 0.0094(4)
N008 0.0471(6) 0.0379(6) 0.0243(5) -0.0023(4) -0.0015(4) 0.0070(5)
N009 0.0671(8) 0.0412(6) 0.0227(5) 0.0028(4) 0.0000(5) 0.0228(6)
C00A 0.0329(5) 0.0255(5) 0.0197(5) 0.0001(4) -0.0051(4) 0.0031(4)
C00B 0.0324(5) 0.0271(5) 0.0242(5) -0.0003(4) -0.0044(4) -0.0006(4)
C00C 0.0323(5) 0.0306(5) 0.0203(5) 0.0036(4) -0.0036(4) 0.0041(4)
C00D 0.0346(6) 0.0262(5) 0.0237(5) -0.0006(4) -0.0025(4) 0.0057(4)

loop_
_atom_type_symbol
_atom_type_description
_atom_type_scat_dispersion_real
_atom_type_scat_dispersion_imag
_atom_type_scat_source
C C 0.0033 0.0016 'International Tables Vol C Tables 4.2.6.8 and 6.1.1.4'
H H 0.0000 0.0000 'International Tables Vol C Tables 4.2.6.8 and 6.1.1.4'
N N 0.0061 0.0033 'International Tables Vol C Tables 4.2.6.8 and 6.1.1.4'
O O 0.0106 0.0060 'International Tables Vol C Tables 4.2.6.8 and 6.1.1.4'

loop_
_geom_angle_atom_site_label_1
_geom_angle_atom_site_label_2
_geom_angle_atom_site_label_3
_geom_angle
_geom_angle_site_symmetry_1
_geom_angle_site_symmetry_3
_geom_angle_publ_flag
C00A N004 C00C 123.20(9) . . ?
C00A N005 C00D 123.72(9) . . ?
C00C N007 C00D 119.38(9) . . ?
O001 C00A N005 122.36(10) . . ?
O001 C00A N004 123.08(10) . . ?
N005 C00A N004 114.56(9) . . ?
N009 C00B N006 120.64(11) . . ?
N009 C00B N008 119.61(11) . . ?
N006 C00B N008 119.75(11) . . ?
O003 C00C N007 122.96(10) . . ?
O003 C00C N004 117.38(10) . . ?
N007 C00C N004 119.66(9) . . ?
O002 C00D N007 123.25(10) . . ?
O002 C00D N005 117.29(10) . . ?
N007 C00D N005 119.46(9) . . ?

loop_
_geom_bond_atom_site_label_1
_geom_bond_atom_site_label_2
_geom_bond_distance
_geom_bond_site_symmetry_2
_geom_bond_publ_flag
O001 C00A 1.2325(13) . ?
O002 C00D 1.2360(14) . ?
O003 C00C 1.2423(14) . ?
N004 C00A 1.3602(13) . ?
N004 C00C 1.3958(13) . ?
N005 C00A 1.3560(13) . ?
N005 C00D 1.3901(13) . ?
N006 C00B 1.3242(15) . ?
N007 C00C 1.3427(15) . ?
N007 C00D 1.3465(14) . ?
N008 C00B 1.3368(15) . ?
N009 C00B 1.3053(15) . ?
